data_2232928
loop_
_publ_author_name
'Assoud, Abdeljalil'
'Kuropatwa, Bryan A.'
'Kleinke, Holger'

_publ_section_title
;
 Barium manganese(II) selenostannate(IV), BaMnSnSe~4~
;
_journal_coeditor_code RU2017
_journal_issue 12
_journal_name_full 'Acta Crystallographica Section E'
_journal_page_first i72
_journal_paper_doi 10.1107/S1600536811047283
_journal_volume 67
_journal_year 2011
_chemical_formula_iupac 'Ba Mn Sn Se4'
_chemical_formula_sum 'Ba Mn Se4 Sn'
_chemical_formula_weight 626.81
_chemical_name_systematic
;
Barium manganese(II) selenostannate(IV)
;
_space_group_IT_number 43
_symmetry_cell_setting orthorhombic
_symmetry_space_group_name_Hall 'F 2 -2d'
_symmetry_space_group_name_H-M 'F d d 2'
_atom_sites_solution_primary direct
_atom_sites_solution_secondary difmap
_audit_creation_method SHELXL-97
_cell_angle_alpha 90.00
_cell_angle_beta 90.00
_cell_angle_gamma 90.00
_cell_formula_units_Z 32
_cell_length_a 22.3143(10)
_cell_length_b 22.7057(11)
_cell_length_c 13.4523(6)
_cell_measurement_reflns_used 1000
_cell_measurement_temperature 298(2)
_cell_measurement_theta_max 35
_cell_measurement_theta_min 1.98
_cell_volume 6815.8(5)
_computing_cell_refinement 'SAINT (Bruker, 1999)'
_computing_data_collection 'SMART (Bruker, 2000)'
_computing_data_reduction 'SAINT (Bruker, 1999)'
_computing_molecular_graphics 'DIAMOND (Brandenburg, 1999)'
_computing_publication_material 'SHELXL97 (Sheldrick, 2008)'
_computing_structure_refinement 'SHELXL97 (Sheldrick, 2008)'
_computing_structure_solution 'SHELXS97 (Sheldrick, 2008)'
_diffrn_ambient_temperature 298(2)
_diffrn_measured_fraction_theta_full 0.988
_diffrn_measured_fraction_theta_max 0.988
_diffrn_measurement_device_type 'Bruker SMART APEX CCD'
_diffrn_measurement_method \w
_diffrn_radiation_monochromator graphite
_diffrn_radiation_source 'fine-focus sealed tube'
_diffrn_radiation_type MoK\a
_diffrn_radiation_wavelength 0.71073
_diffrn_reflns_av_R_equivalents 0.0305
_diffrn_reflns_av_sigmaI/netI 0.0377
_diffrn_reflns_limit_h_max 35
_diffrn_reflns_limit_h_min -35
_diffrn_reflns_limit_k_max 36
_diffrn_reflns_limit_k_min -32
_diffrn_reflns_limit_l_max 16
_diffrn_reflns_limit_l_min -21
_diffrn_reflns_number 18387
_diffrn_reflns_theta_full 35.00
_diffrn_reflns_theta_max 35.00
_diffrn_reflns_theta_min 1.98
_exptl_absorpt_coefficient_mu 25.926
_exptl_absorpt_correction_T_max 0.97
_exptl_absorpt_correction_T_min 0.67
_exptl_absorpt_correction_type multi-scan
_exptl_absorpt_process_details '(<i>SADABS</i>; Sheldrick, 1996)'
_exptl_crystal_colour red
_exptl_crystal_density_diffrn 4.887
_exptl_crystal_density_method 'not measured'
_exptl_crystal_description block
_exptl_crystal_F_000 8544
_exptl_crystal_size_max 0.168
_exptl_crystal_size_mid 0.130
_exptl_crystal_size_min 0.068
_refine_diff_density_max 1.952
_refine_diff_density_min -1.635
_refine_ls_abs_structure_details 'Flack (1983), <b>2823 Friedel pairs</b>'
_refine_ls_abs_structure_Flack 0.044(12)
_refine_ls_extinction_coef 0.0000363(16)
_refine_ls_extinction_expression Fc^*^=kFc[1+0.001xFc^2^\l^3^/sin(2\q)]^-1/4^
_refine_ls_extinction_method 'SHELXL97 (Sheldrick, 2008)'
_refine_ls_goodness_of_fit_ref 1.129
_refine_ls_matrix_type full
_refine_ls_number_parameters 129
_refine_ls_number_reflns 6703
_refine_ls_number_restraints 1
_refine_ls_restrained_S_all 1.129
_refine_ls_R_factor_all 0.0445
_refine_ls_R_factor_gt 0.0284
_refine_ls_shift/su_max 0.001
_refine_ls_shift/su_mean 0.000
_refine_ls_structure_factor_coef Fsqd
_refine_ls_weighting_details 'calc w=1/[\s^2^(Fo^2^)+(0.0177P)^2^+37.4914P] where P=(Fo^2^+2Fc^2^)/3'
_refine_ls_weighting_scheme calc
_refine_ls_wR_factor_gt 0.0688
_refine_ls_wR_factor_ref 0.0722
_reflns_number_gt 4800
_reflns_number_total 6703
_reflns_threshold_expression I>2sigma(I)
_cod_data_source_file ru2017.cif
_cod_data_source_block I
_cod_database_code 2232928
_cod_database_fobs_code 2232928

loop_
_symmetry_equiv_pos_as_xyz
'x, y, z'
'-x, -y, z'
'x+1/4, -y+1/4, z+1/4'
'-x+1/4, y+1/4, z+1/4'
'x, y+1/2, z+1/2'
'-x, -y+1/2, z+1/2'
'x+1/4, -y+3/4, z+3/4'
'-x+1/4, y+3/4, z+3/4'
'x+1/2, y, z+1/2'
'-x+1/2, -y, z+1/2'
'x+3/4, -y+1/4, z+3/4'
'-x+3/4, y+1/4, z+3/4'
'x+1/2, y+1/2, z'
'-x+1/2, -y+1/2, z'
'x+3/4, -y+3/4, z+1/4'
'-x+3/4, y+3/4, z+1/4'

loop_
_atom_site_type_symbol
_atom_site_label
_atom_site_fract_x
_atom_site_fract_y
_atom_site_fract_z
_atom_site_U_iso_or_equiv
_atom_site_adp_type
_atom_site_calc_flag
_atom_site_refinement_flags
_atom_site_occupancy
_atom_site_symmetry_multiplicity
Ba Ba1 0.5000 0.0000 0.51434(7) 0.01461(15) Uani d S 1 2
Ba Ba2 0.2500 0.2500 0.76741(7) 0.01464(14) Uani d S 1 2
Ba Ba3 0.498642(19) 0.252102(14) 0.51495(6) 0.01478(13) Uani d . 1 1
Mn Mn1 0.42578(5) 0.12560(6) 0.80278(9) 0.0199(2) Uani d . 1 1
Mn Mn2 0.38807(5) 0.12366(6) 0.26964(9) 0.0198(2) Uani d . 1 1
Sn Sn3 0.36418(2) 0.12530(3) 0.51561(4) 0.01241(9) Uani d . 1 1
Sn Sn4 0.56889(2) 0.12516(3) 0.22465(4) 0.01295(9) Uani d . 1 1
Se Se1 0.45804(3) 0.12557(5) 0.62286(5) 0.01312(14) Uani d . 1 1
Se Se2 0.37358(3) 0.03939(4) 0.89544(8) 0.01486(19) Uani d . 1 1
Se Se3 0.37316(3) 0.21127(4) 0.89774(8) 0.0156(2) Uani d . 1 1
Se Se4 0.28052(3) 0.12657(5) 0.63900(6) 0.01672(14) Uani d . 1 1
Se Se5 0.46781(3) 0.12444(5) 0.13819(6) 0.01467(15) Uani d . 1 1
Se Se6 0.37314(4) 0.20988(4) 0.39409(7) 0.0160(2) Uani d . 1 1
Se Se7 0.37225(4) 0.03902(4) 0.39730(7) 0.01519(19) Uani d . 1 1
Se Se8 0.54326(3) 0.12649(5) 0.40527(6) 0.01468(13) Uani d . 1 1

loop_
_atom_site_aniso_label
_atom_site_aniso_U_11
_atom_site_aniso_U_22
_atom_site_aniso_U_33
_atom_site_aniso_U_12
_atom_site_aniso_U_13
_atom_site_aniso_U_23
Ba1 0.0128(3) 0.0114(3) 0.0196(4) 0.0003(3) 0.000 0.000
Ba2 0.0142(3) 0.0128(3) 0.0169(4) 0.0001(3) 0.000 0.000
Ba3 0.0134(2) 0.0122(2) 0.0188(4) -0.0004(2) 0.00082(10) -0.00034(18)
Mn1 0.0209(5) 0.0239(6) 0.0148(6) -0.0002(5) 0.0049(4) 0.0000(5)
Mn2 0.0183(4) 0.0271(6) 0.0141(6) -0.0004(5) 0.0029(4) 0.0001(6)
Sn3 0.01249(14) 0.0135(2) 0.0113(2) 0.00023(18) 0.00052(16) 0.0000(2)
Sn4 0.01337(17) 0.0137(2) 0.0118(2) 0.00020(16) 0.00104(15) 0.00006(19)
Se1 0.0133(2) 0.0150(4) 0.0111(4) 0.0002(3) 0.0004(2) 0.0001(4)
Se2 0.0131(4) 0.0128(5) 0.0187(5) 0.0012(2) -0.0017(4) -0.0018(3)
Se3 0.0142(4) 0.0134(5) 0.0192(5) -0.0018(2) -0.0021(4) 0.0019(3)
Se4 0.0161(3) 0.0176(3) 0.0164(4) -0.0001(3) 0.0056(3) 0.0003(4)
Se5 0.0129(3) 0.0175(4) 0.0136(4) -0.0002(3) 0.0017(2) 0.0000(4)
Se6 0.0183(5) 0.0133(5) 0.0165(5) -0.0007(3) -0.0050(4) 0.0024(3)
Se7 0.0166(4) 0.0129(5) 0.0160(5) 0.0007(3) -0.0039(4) -0.0021(3)
Se8 0.0172(2) 0.0150(3) 0.0119(3) 0.0007(3) 0.0025(2) -0.0003(4)

loop_
_atom_type_symbol
_atom_type_description
_atom_type_scat_dispersion_real
_atom_type_scat_dispersion_imag
_atom_type_scat_source
Mn Mn 0.3368 0.7283 'International Tables Vol C Tables 4.2.6.8 and 6.1.1.4'
Se Se -0.0929 2.2259 'International Tables Vol C Tables 4.2.6.8 and 6.1.1.4'
Sn Sn -0.6537 1.4246 'International Tables Vol C Tables 4.2.6.8 and 6.1.1.4'
Ba Ba -0.3244 2.2819 'International Tables Vol C Tables 4.2.6.8 and 6.1.1.4'

loop_
_geom_angle_atom_site_label_1
_geom_angle_atom_site_label_2
_geom_angle_atom_site_label_3
_geom_angle_site_symmetry_1
_geom_angle_site_symmetry_3
_geom_angle
Se1 Ba1 Se1 2_655 . 128.12(4)
Se1 Ba1 Se8 2_655 2_655 62.758(16)
Se1 Ba1 Se8 . 2_655 147.042(13)
Se1 Ba1 Se8 2_655 . 147.044(13)
Se1 Ba1 Se8 . . 62.757(16)
Se8 Ba1 Se8 2_655 . 128.32(4)
Se1 Ba1 Se7 2_655 . 131.71(2)
Se1 Ba1 Se7 . . 75.09(2)
Se8 Ba1 Se7 2_655 . 77.20(2)
Se8 Ba1 Se7 . . 79.33(2)
Se1 Ba1 Se7 2_655 2_655 75.10(2)
Se1 Ba1 Se7 . 2_655 131.71(2)
Se8 Ba1 Se7 2_655 2_655 79.33(2)
Se8 Ba1 Se7 . 2_655 77.20(2)
Se7 Ba1 Se7 . 2_655 124.38(4)
Se1 Ba1 Se6 2_655 3 77.07(2)
Se1 Ba1 Se6 . 3 76.82(2)
Se8 Ba1 Se6 2_655 3 133.47(2)
Se8 Ba1 Se6 . 3 76.24(2)
Se7 Ba1 Se6 . 3 148.952(15)
Se7 Ba1 Se6 2_655 3 67.98(2)
Se1 Ba1 Se6 2_655 16_545 76.82(2)
Se1 Ba1 Se6 . 16_545 77.07(2)
Se8 Ba1 Se6 2_655 16_545 76.24(2)
Se8 Ba1 Se6 . 16_545 133.47(2)
Se7 Ba1 Se6 . 16_545 67.98(2)
Se7 Ba1 Se6 2_655 16_545 148.952(15)
Se6 Ba1 Se6 3 16_545 117.82(4)
Se5 Ba2 Se5 12 11_455 121.73(4)
Se5 Ba2 Se4 12 . 155.821(13)
Se5 Ba2 Se4 11_455 . 65.669(17)
Se5 Ba2 Se4 12 14 65.669(17)
Se5 Ba2 Se4 11_455 14 155.821(13)
Se4 Ba2 Se4 . 14 118.17(4)
Se5 Ba2 Se3 12 14 72.66(2)
Se5 Ba2 Se3 11_455 14 78.02(3)
Se4 Ba2 Se3 . 14 130.45(2)
Se4 Ba2 Se3 14 14 83.38(2)
Se5 Ba2 Se3 12 . 78.03(3)
Se5 Ba2 Se3 11_455 . 72.66(2)
Se4 Ba2 Se3 . . 83.38(2)
Se4 Ba2 Se3 14 . 130.45(2)
Se3 Ba2 Se3 14 . 117.43(4)
Se5 Ba2 Se2 12 11_454 129.74(2)
Se5 Ba2 Se2 11_455 11_454 80.38(2)
Se4 Ba2 Se2 . 11_454 72.51(2)
Se4 Ba2 Se2 14 11_454 78.60(2)
Se3 Ba2 Se2 14 11_454 69.03(2)
Se3 Ba2 Se2 . 11_454 149.488(14)
Se5 Ba2 Se2 12 12_554 80.38(2)
Se5 Ba2 Se2 11_455 12_554 129.74(2)
Se4 Ba2 Se2 . 12_554 78.60(2)
Se4 Ba2 Se2 14 12_554 72.51(2)
Se3 Ba2 Se2 14 12_554 149.489(15)
Se3 Ba2 Se2 . 12_554 69.03(2)
Se2 Ba2 Se2 11_454 12_554 121.99(4)
Se5 Ba3 Se1 6_655 . 124.48(3)
Se5 Ba3 Se2 6_655 12_554 73.18(2)
Se1 Ba3 Se2 . 12_554 76.66(2)
Se5 Ba3 Se4 6_655 12_554 65.659(18)
Se1 Ba3 Se4 . 12_554 152.79(2)
Se2 Ba3 Se4 12_554 12_554 83.91(2)
Se5 Ba3 Se8 6_655 . 149.66(2)
Se1 Ba3 Se8 . . 62.735(17)
Se2 Ba3 Se8 12_554 . 133.24(2)
Se4 Ba3 Se8 12_554 . 123.35(3)
Se5 Ba3 Se3 6_655 6_654 80.50(2)
Se1 Ba3 Se3 . 6_654 130.17(2)
Se2 Ba3 Se3 12_554 6_654 150.829(18)
Se4 Ba3 Se3 12_554 6_654 73.79(2)
Se8 Ba3 Se3 . 6_654 75.68(2)
Se5 Ba3 Se6 6_655 . 131.51(2)
Se1 Ba3 Se6 . . 74.95(2)
Se2 Ba3 Se6 12_554 . 69.46(3)
Se4 Ba3 Se6 12_554 . 80.52(2)
Se8 Ba3 Se6 . . 78.08(2)
Se3 Ba3 Se6 6_654 . 123.27(4)
Se5 Ba3 Se7 6_655 3 77.86(2)
Se1 Ba3 Se7 . 3 75.97(2)
Se2 Ba3 Se7 12_554 3 116.97(3)
Se4 Ba3 Se7 12_554 3 130.54(2)
Se8 Ba3 Se7 . 3 75.97(2)
Se3 Ba3 Se7 6_654 3 68.02(3)
Se6 Ba3 Se7 . 3 147.523(18)
Se1 Mn1 Se2 . . 126.01(6)
Se1 Mn1 Se3 . . 126.75(7)
Se2 Mn1 Se3 . . 97.19(5)
Se1 Mn1 Se4 . 3 99.83(4)
Se2 Mn1 Se4 . 3 100.04(5)
Se3 Mn1 Se4 . 3 101.51(5)
Se5 Mn2 Se6 . . 122.69(6)
Se5 Mn2 Se7 . . 124.52(6)
Se6 Mn2 Se7 . . 96.54(5)
Se5 Mn2 Se8 . 11_454 99.15(5)
Se6 Mn2 Se8 . 11_454 106.04(5)
Se7 Mn2 Se8 . 11_454 106.12(5)
Se4 Sn3 Se6 . . 118.66(4)
Se4 Sn3 Se7 . . 118.69(4)
Se6 Sn3 Se7 . . 100.12(4)
Se4 Sn3 Se1 . . 103.79(3)
Se6 Sn3 Se1 . . 107.44(4)
Se7 Sn3 Se1 . . 107.46(3)
Se8 Sn4 Se3 . 3_554 121.17(4)
Se8 Sn4 Se2 . 3_554 120.77(4)
Se3 Sn4 Se2 3_554 3_554 101.07(3)
Se8 Sn4 Se5 . . 104.04(3)
Se3 Sn4 Se5 3_554 . 103.49(4)
Se2 Sn4 Se5 3_554 . 103.94(4)
Mn1 Se1 Sn3 . . 108.00(4)
Mn1 Se1 Ba1 . . 119.97(5)
Sn3 Se1 Ba1 . . 88.90(3)
Mn1 Se1 Ba3 . . 119.55(5)
Sn3 Se1 Ba3 . . 88.79(3)
Ba1 Se1 Ba3 . . 117.91(3)
Sn4 Se2 Mn1 11_455 . 80.81(4)
Sn4 Se2 Ba3 11_455 16_545 91.25(3)
Mn1 Se2 Ba3 . 16_545 107.70(4)
Sn4 Se2 Ba2 11_455 3 113.64(4)
Mn1 Se2 Ba2 . 3 93.33(3)
Ba3 Se2 Ba2 16_545 3 149.93(3)
Sn4 Se3 Mn1 11_455 . 80.62(4)
Sn4 Se3 Ba3 11_455 6_655 114.00(4)
Mn1 Se3 Ba3 . 6_655 91.78(3)
Sn4 Se3 Ba2 11_455 . 91.42(3)
Mn1 Se3 Ba2 . . 107.85(4)
Ba3 Se3 Ba2 6_655 . 150.40(3)
Sn3 Se4 Mn1 . 11_454 111.94(4)
Sn3 Se4 Ba3 . 16_545 118.05(4)
Mn1 Se4 Ba3 11_454 16_545 92.00(4)
Sn3 Se4 Ba2 . . 120.16(4)
Mn1 Se4 Ba2 11_454 . 93.59(4)
Ba3 Se4 Ba2 16_545 . 113.76(3)
Mn2 Se5 Sn4 . . 107.90(4)
Mn2 Se5 Ba2 . 3_554 119.33(5)
Sn4 Se5 Ba2 . 3_554 92.14(3)
Mn2 Se5 Ba3 . 6_654 120.96(5)
Sn4 Se5 Ba3 . 6_654 91.31(3)
Ba2 Se5 Ba3 3_554 6_654 114.86(3)
Sn3 Se6 Mn2 . . 81.63(4)
Sn3 Se6 Ba3 . . 88.28(3)
Mn2 Se6 Ba3 . . 114.70(4)
Sn3 Se6 Ba1 . 11_454 118.29(3)
Mn2 Se6 Ba1 . 11_454 88.54(4)
Ba3 Se6 Ba1 . 11_454 147.80(3)
Sn3 Se7 Mn2 . . 81.55(4)
Sn3 Se7 Ba1 . . 88.28(3)
Mn2 Se7 Ba1 . . 112.79(4)
Sn3 Se7 Ba3 . 11_454 118.84(3)
Mn2 Se7 Ba3 . 11_454 88.13(4)
Ba1 Se7 Ba3 . 11_454 148.66(3)
Sn4 Se8 Mn2 . 3 112.78(4)
Sn4 Se8 Ba3 . . 120.35(4)
Mn2 Se8 Ba3 3 . 89.00(4)
Sn4 Se8 Ba1 . . 118.66(4)
Mn2 Se8 Ba1 3 . 88.53(4)
Ba3 Se8 Ba1 . . 116.59(3)

loop_
_geom_bond_atom_site_label_1
_geom_bond_atom_site_label_2
_geom_bond_site_symmetry_2
_geom_bond_distance
Ba1 Se1 2_655 3.3373(11)
Ba1 Se1 . 3.3373(11)
Ba1 Se8 2_655 3.3664(11)
Ba1 Se8 . 3.3664(11)
Ba1 Se7 . 3.3748(9)
Ba1 Se7 2_655 3.3748(9)
Ba1 Se6 3 3.3804(10)
Ba1 Se6 16_545 3.3804(10)
Ba2 Se5 12 3.3375(12)
Ba2 Se5 11_455 3.3375(12)
Ba2 Se4 . 3.3619(12)
Ba2 Se4 14 3.3620(12)
Ba2 Se3 14 3.3764(10)
Ba2 Se3 . 3.3765(10)
Ba2 Se2 11_454 3.3838(9)
Ba2 Se2 12_554 3.3838(9)
Ba3 Se5 6_655 3.3417(12)
Ba3 Se1 . 3.3440(11)
Ba3 Se2 12_554 3.3521(10)
Ba3 Se4 12_554 3.3587(12)
Ba3 Se8 . 3.3619(11)
Ba3 Se3 6_654 3.3706(10)
Ba3 Se6 . 3.3772(10)
Ba3 Se7 3 3.4132(10)
Mn1 Se1 . 2.5251(15)
Mn1 Se2 . 2.5965(17)
Mn1 Se3 . 2.6067(17)
Mn1 Se4 3 2.6097(13)
Mn2 Se5 . 2.5086(14)
Mn2 Se6 . 2.5974(18)
Mn2 Se7 . 2.6014(17)
Mn2 Se8 11_454 2.6160(14)
Sn3 Se4 . 2.4982(8)
Sn3 Se6 . 2.5299(12)
Sn3 Se7 . 2.5304(11)
Sn3 Se1 . 2.5431(8)
Sn4 Se8 . 2.4963(10)
Sn4 Se3 3_554 2.5276(11)
Sn4 Se2 3_554 2.5277(11)
Sn4 Se5 . 2.5377(7)
Se2 Sn4 11_455 2.5276(11)
Se2 Ba3 16_545 3.3520(10)
Se2 Ba2 3 3.3838(9)
Se3 Sn4 11_455 2.5275(11)
Se3 Ba3 6_655 3.3705(10)
Se4 Mn1 11_454 2.6097(13)
Se4 Ba3 16_545 3.3586(12)
Se5 Ba2 3_554 3.3375(12)
Se5 Ba3 6_654 3.3416(12)
Se6 Ba1 11_454 3.3804(10)
Se7 Ba3 11_454 3.4133(10)
Se8 Mn2 3 2.6160(14)
